data_2016111
loop_
_publ_author_name
'Soumen Ghosh'
'Rupa Mukhopadhyay'
'Madeleine Helliwell'
'Alok K. Mukherjee'

_publ_section_title
;
 Two
 (<i>E</i>)-2-arylidene-1,4-di-<i>p</i>-tosyl-1,2,3,4-tetrahydroquinoxaline
 compounds: supramolecular frameworks built with
 C---H&#x00B7;&#x00B7;&#x00B7;O and
 C---H&#x00B7;&#x00B7;&#x00B7;\p(arene) hydrogen bonds and \p--\p
 stacking interactions
;
_journal_coeditor_code SK3138
_journal_issue 8
_journal_name_full 'Acta Crystallographica Section C'
_journal_page_first o496
_journal_page_last o500
_journal_paper_doi 10.1107/S0108270107032234
_journal_volume 63
_journal_year 2007
_chemical_formula_iupac 'C31 H28 N2 O6 S2'
_chemical_formula_moiety 'C31 H28 N2 O6 S2'
_chemical_formula_sum 'C31 H28 N2 O6 S2'
_chemical_formula_weight 588.67
_chemical_melting_point 441
_chemical_name_systematic
;
(E)-methyl
2-[(1,4-di-p-tosyl-1,2,3,4-tetrahydroquinoxalin-2-ylidene)methyl]benzoate
;
_space_group_IT_number 2
_symmetry_cell_setting triclinic
_symmetry_space_group_name_Hall '-P 1'
_symmetry_space_group_name_H-M 'P -1'
_atom_sites_solution_hydrogens geom
_atom_sites_solution_primary direct
_atom_sites_solution_secondary difmap
_audit_creation_method SHELXL97
_cell_angle_alpha 101.0930(10)
_cell_angle_beta 103.928(2)
_cell_angle_gamma 91.248(3)
_cell_formula_units_Z 2
_cell_length_a 10.1431(7)
_cell_length_b 11.7721(4)
_cell_length_c 11.8879(9)
_cell_measurement_reflns_used 4963
_cell_measurement_temperature 100(2)
_cell_measurement_theta_max 26.33
_cell_measurement_theta_min 2.38
_cell_volume 1348.55(15)
_computing_cell_refinement SMART
_computing_data_collection 'SMART (Bruker, 1998)'
_computing_data_reduction SMART
_computing_molecular_graphics
;
ORTEP-3 for Windows (Version 1.06; Farrugia, 1997) and CAMERON (Watkin
<i>et al.</i>,  1993)
;
_computing_publication_material 'SHELXL97 and PARST 95 (Nardelli, 1995)'
_computing_structure_refinement 'SHELXL97 (Sheldrick, 1997)'
_computing_structure_solution 'SHELXS97 (Sheldrick, 1997)'
_diffrn_ambient_temperature 100(2)
_diffrn_measured_fraction_theta_full 0.978
_diffrn_measured_fraction_theta_max 0.978
_diffrn_measurement_device_type 'Bruker SMART CCD area-detector'
_diffrn_measurement_method '\f and \w'
_diffrn_radiation_monochromator graphite
_diffrn_radiation_source 'fine-focus sealed tube'
_diffrn_radiation_type MoK\a
_diffrn_radiation_wavelength 0.71073
_diffrn_reflns_av_R_equivalents 0.0270
_diffrn_reflns_av_sigmaI/netI 0.0370
_diffrn_reflns_limit_h_max 12
_diffrn_reflns_limit_h_min -11
_diffrn_reflns_limit_k_max 13
_diffrn_reflns_limit_k_min -13
_diffrn_reflns_limit_l_max 13
_diffrn_reflns_limit_l_min -13
_diffrn_reflns_number 9605
_diffrn_reflns_theta_full 25.00
_diffrn_reflns_theta_max 25.00
_diffrn_reflns_theta_min 1.77
_exptl_absorpt_coefficient_mu 0.248
_exptl_absorpt_correction_T_max 0.9073
_exptl_absorpt_correction_T_min 0.8966
_exptl_absorpt_correction_type multi-scan
_exptl_absorpt_process_details '(SADABS; Sheldrick, 1996)'
_exptl_crystal_colour colourless
_exptl_crystal_density_diffrn 1.450
_exptl_crystal_density_method 'not measured'
_exptl_crystal_description block
_exptl_crystal_F_000 616
_exptl_crystal_size_max 0.45
_exptl_crystal_size_mid 0.45
_exptl_crystal_size_min 0.40
_refine_diff_density_max 0.354
_refine_diff_density_min -0.352
_refine_ls_extinction_method none
_refine_ls_goodness_of_fit_ref 1.039
_refine_ls_hydrogen_treatment constr
_refine_ls_matrix_type full
_refine_ls_number_parameters 370
_refine_ls_number_reflns 4625
_refine_ls_number_restraints 0
_refine_ls_restrained_S_all 1.039
_refine_ls_R_factor_all 0.0399
_refine_ls_R_factor_gt 0.0355
_refine_ls_shift/su_max 0.000
_refine_ls_shift/su_mean 0.000
_refine_ls_structure_factor_coef Fsqd
_refine_ls_weighting_details 'calc w = 1/[\s^2^(Fo^2^)+(0.0405P)^2^+0.9284P] where P=(Fo^2^+2Fc^2^)/3'
_refine_ls_weighting_scheme calc
_refine_ls_wR_factor_gt 0.0904
_refine_ls_wR_factor_ref 0.0939
_reflns_number_gt 4153
_reflns_number_total 4625
_reflns_threshold_expression I>2\s(I)
_cod_data_source_file sk3138.cif
_cod_data_source_block III
_cod_database_code 2016111
_cod_database_fobs_code 2016111

loop_
_symmetry_equiv_pos_as_xyz
'x, y, z'
'-x, -y, -z'

loop_
_atom_site_type_symbol
_atom_site_label
_atom_site_fract_x
_atom_site_fract_y
_atom_site_fract_z
_atom_site_U_iso_or_equiv
_atom_site_adp_type
_atom_site_calc_flag
_atom_site_refinement_flags
_atom_site_occupancy
S S1 0.08193(4) 0.27896(4) 0.10050(4) 0.01639(12) Uani d . 1
S S2 0.54542(4) 0.24880(4) 0.47822(4) 0.01615(13) Uani d . 1
N N1 0.22339(15) 0.23010(13) 0.18022(13) 0.0158(3) Uani d . 1
N N2 0.38448(15) 0.27713(12) 0.42298(13) 0.0158(3) Uani d . 1
O O1 -0.02637(13) 0.19212(11) 0.07954(11) 0.0210(3) Uani d . 1
O O2 0.11751(13) 0.31297(11) 0.00200(11) 0.0209(3) Uani d . 1
O O3 0.54273(13) 0.18077(11) 0.56543(11) 0.0215(3) Uani d . 1
O O4 0.62193(13) 0.35885(11) 0.51281(11) 0.0216(3) Uani d . 1
O O5 0.54019(14) 0.22762(12) -0.01423(12) 0.0271(3) Uani d . 1
O O6 0.72143(13) 0.31911(11) -0.04071(11) 0.0206(3) Uani d . 1
C C1 0.09944(19) 0.51271(16) 0.18985(18) 0.0229(4) Uani d . 1
H H1 0.1476 0.5215 0.1343 0.034 Uiso calc R 1
C C2 0.0770(2) 0.60805(17) 0.26909(18) 0.0255(4) Uani d . 1
H H2 0.1126 0.6810 0.2676 0.038 Uiso calc R 1
C C3 0.0023(2) 0.59778(17) 0.35109(17) 0.0233(4) Uani d . 1
C C4 -0.0489(2) 0.48755(17) 0.35234(17) 0.0232(4) Uani d . 1
H H4 -0.1008 0.4792 0.4054 0.035 Uiso calc R 1
C C5 -0.02450(19) 0.39028(16) 0.27664(16) 0.0205(4) Uani d . 1
H H5 -0.0567 0.3169 0.2805 0.031 Uiso calc R 1
C C6 0.04909(18) 0.40359(16) 0.19437(16) 0.0177(4) Uani d . 1
C C7 -0.0229(2) 0.70366(18) 0.43458(19) 0.0312(5) Uani d . 1
H H7A -0.0810 0.6817 0.4808 0.056 Uiso calc R 1
H H7B -0.0659 0.7585 0.3900 0.056 Uiso calc R 1
H H7C 0.0623 0.7383 0.4862 0.056 Uiso calc R 1
C C8 0.20792(18) 0.15653(15) 0.26057(16) 0.0162(4) Uani d . 1
C C9 0.12101(18) 0.05552(16) 0.21971(17) 0.0202(4) Uani d . 1
H H9 0.0762 0.0349 0.1399 0.030 Uiso calc R 1
C C10 0.10067(19) -0.01407(16) 0.29600(18) 0.0235(4) Uani d . 1
H H10 0.0412 -0.0803 0.2676 0.035 Uiso calc R 1
C C11 0.1686(2) 0.01447(17) 0.41483(18) 0.0240(4) Uani d . 1
H H11 0.1528 -0.0310 0.4668 0.036 Uiso calc R 1
C C12 0.25986(19) 0.11074(16) 0.45551(17) 0.0207(4) Uani d . 1
H H12 0.3063 0.1292 0.5350 0.031 Uiso calc R 1
C C13 0.28362(17) 0.18105(15) 0.37916(16) 0.0159(4) Uani d . 1
C C14 0.59961(17) 0.16309(15) 0.36214(15) 0.0161(4) Uani d . 1
C C15 0.56057(19) 0.04530(15) 0.32920(16) 0.0189(4) Uani d . 1
H H15 0.5078 0.0112 0.3695 0.028 Uiso calc R 1
C C16 0.60124(19) -0.02064(16) 0.23567(17) 0.0209(4) Uani d . 1
H H16 0.5747 -0.0995 0.2128 0.031 Uiso calc R 1
C C17 0.68126(18) 0.02893(16) 0.17495(16) 0.0194(4) Uani d . 1
C C18 0.71951(19) 0.14693(16) 0.21036(17) 0.0209(4) Uani d . 1
H H18 0.7734 0.1810 0.1710 0.031 Uiso calc R 1
C C19 0.67901(18) 0.21473(16) 0.30302(17) 0.0196(4) Uani d . 1
H H19 0.7046 0.2938 0.3254 0.029 Uiso calc R 1
C C20 0.7231(2) -0.04244(17) 0.07159(18) 0.0270(5) Uani d . 1
H H20A 0.7495 -0.1161 0.0894 0.049 Uiso calc R 1
H H20B 0.7985 -0.0023 0.0567 0.049 Uiso calc R 1
H H20C 0.6480 -0.0545 0.0027 0.049 Uiso calc R 1
C C21 0.36741(18) 0.36796(15) 0.35095(16) 0.0161(4) Uani d . 1
H H21A 0.4498 0.4191 0.3739 0.024 Uiso calc R 1
H H21B 0.2932 0.4140 0.3666 0.024 Uiso calc R 1
C C22 0.33779(17) 0.31632(15) 0.22057(16) 0.0153(4) Uani d . 1
C C23 0.40004(18) 0.34132(15) 0.14055(16) 0.0164(4) Uani d . 1
H H23 0.3733 0.2940 0.0655 0.025 Uiso calc R 1
C C24 0.50588(18) 0.43464(15) 0.15655(15) 0.0161(4) Uani d . 1
C C25 0.50153(19) 0.54244(15) 0.22961(16) 0.0178(4) Uani d . 1
H H25 0.4343 0.5525 0.2711 0.027 Uiso calc R 1
C C26 0.59472(19) 0.63431(16) 0.24160(16) 0.0198(4) Uani d . 1
H H26 0.5904 0.7046 0.2917 0.030 Uiso calc R 1
C C27 0.69420(19) 0.62196(16) 0.17936(16) 0.0198(4) Uani d . 1
H H27 0.7565 0.6838 0.1869 0.030 Uiso calc R 1
C C28 0.70038(18) 0.51690(16) 0.10582(16) 0.0183(4) Uani d . 1
H H28 0.7674 0.5087 0.0641 0.027 Uiso calc R 1
C C29 0.60818(18) 0.42322(15) 0.09311(15) 0.0164(4) Uani d . 1
C C30 0.61616(18) 0.31296(16) 0.00907(16) 0.0175(4) Uani d . 1
C C31 0.7330(2) 0.21694(17) -0.12621(17) 0.0230(4) Uani d . 1
H H31A 0.8216 0.2198 -0.1415 0.041 Uiso calc R 1
H H31B 0.6646 0.2142 -0.1985 0.041 Uiso calc R 1
H H31C 0.7204 0.1489 -0.0955 0.041 Uiso calc R 1

loop_
_atom_site_aniso_label
_atom_site_aniso_U_11
_atom_site_aniso_U_22
_atom_site_aniso_U_33
_atom_site_aniso_U_12
_atom_site_aniso_U_13
_atom_site_aniso_U_23
S1 0.0151(2) 0.0190(2) 0.0159(2) 0.00112(17) 0.00476(17) 0.00459(18)
S2 0.0179(2) 0.0161(2) 0.0137(2) 0.00183(17) 0.00360(17) 0.00150(17)
N1 0.0144(7) 0.0172(8) 0.0168(8) 0.0009(6) 0.0058(6) 0.0037(6)
N2 0.0166(8) 0.0157(7) 0.0165(8) 0.0020(6) 0.0058(6) 0.0046(6)
O1 0.0173(7) 0.0232(7) 0.0218(7) -0.0012(5) 0.0037(5) 0.0046(5)
O2 0.0207(7) 0.0266(7) 0.0176(7) 0.0018(5) 0.0059(5) 0.0079(5)
O3 0.0251(7) 0.0241(7) 0.0159(7) 0.0053(6) 0.0046(5) 0.0063(5)
O4 0.0219(7) 0.0193(7) 0.0203(7) -0.0002(5) 0.0026(5) -0.0008(5)
O5 0.0275(8) 0.0233(7) 0.0306(8) -0.0058(6) 0.0159(6) -0.0044(6)
O6 0.0205(7) 0.0213(7) 0.0222(7) 0.0025(5) 0.0115(5) 0.0023(5)
C1 0.0232(10) 0.0229(10) 0.0275(11) 0.0052(8) 0.0114(8) 0.0107(8)
C2 0.0300(11) 0.0189(10) 0.0302(11) 0.0031(8) 0.0086(9) 0.0095(8)
C3 0.0238(10) 0.0224(10) 0.0221(10) 0.0058(8) 0.0021(8) 0.0045(8)
C4 0.0221(10) 0.0296(11) 0.0190(10) 0.0019(8) 0.0074(8) 0.0047(8)
C5 0.0197(9) 0.0211(10) 0.0208(10) -0.0011(8) 0.0049(8) 0.0049(8)
C6 0.0153(9) 0.0206(9) 0.0179(9) 0.0039(7) 0.0039(7) 0.0053(7)
C7 0.0384(12) 0.0272(11) 0.0267(11) 0.0088(9) 0.0080(9) 0.0020(9)
C8 0.0166(9) 0.0148(9) 0.0206(10) 0.0048(7) 0.0092(7) 0.0053(7)
C9 0.0178(9) 0.0187(9) 0.0233(10) 0.0014(7) 0.0054(8) 0.0022(8)
C10 0.0212(10) 0.0164(9) 0.0343(12) -0.0013(8) 0.0089(8) 0.0066(8)
C11 0.0265(10) 0.0213(10) 0.0304(11) 0.0037(8) 0.0126(9) 0.0129(8)
C12 0.0221(10) 0.0214(10) 0.0215(10) 0.0052(8) 0.0083(8) 0.0078(8)
C13 0.0160(9) 0.0138(9) 0.0196(9) 0.0036(7) 0.0083(7) 0.0022(7)
C14 0.0141(9) 0.0168(9) 0.0166(9) 0.0040(7) 0.0026(7) 0.0032(7)
C15 0.0211(9) 0.0169(9) 0.0207(10) 0.0013(7) 0.0077(8) 0.0058(7)
C16 0.0255(10) 0.0147(9) 0.0223(10) 0.0001(8) 0.0070(8) 0.0021(8)
C17 0.0189(9) 0.0196(9) 0.0199(10) 0.0023(7) 0.0059(7) 0.0027(7)
C18 0.0192(9) 0.0227(10) 0.0227(10) -0.0012(8) 0.0090(8) 0.0050(8)
C19 0.0188(9) 0.0160(9) 0.0235(10) -0.0007(7) 0.0062(8) 0.0020(7)
C20 0.0292(11) 0.0251(10) 0.0271(11) -0.0014(8) 0.0141(9) -0.0021(8)
C21 0.0179(9) 0.0133(9) 0.0185(9) 0.0013(7) 0.0060(7) 0.0043(7)
C22 0.0151(9) 0.0132(8) 0.0180(9) 0.0021(7) 0.0047(7) 0.0036(7)
C23 0.0162(9) 0.0162(9) 0.0173(9) 0.0022(7) 0.0055(7) 0.0032(7)
C24 0.0160(9) 0.0198(9) 0.0127(9) 0.0019(7) 0.0026(7) 0.0053(7)
C25 0.0216(10) 0.0187(9) 0.0159(9) 0.0030(7) 0.0086(7) 0.0054(7)
C26 0.0256(10) 0.0163(9) 0.0164(10) 0.0010(8) 0.0035(8) 0.0028(7)
C27 0.0195(9) 0.0185(9) 0.0211(10) -0.0034(7) 0.0028(8) 0.0070(8)
C28 0.0171(9) 0.0232(10) 0.0166(9) 0.0012(7) 0.0052(7) 0.0076(7)
C29 0.0176(9) 0.0204(9) 0.0117(9) 0.0030(7) 0.0023(7) 0.0058(7)
C30 0.0150(9) 0.0231(10) 0.0154(9) 0.0009(8) 0.0032(7) 0.0070(7)
C31 0.0244(10) 0.0268(10) 0.0189(10) 0.0046(8) 0.0099(8) 0.0014(8)

loop_
_atom_type_symbol
_atom_type_description
_atom_type_scat_dispersion_real
_atom_type_scat_dispersion_imag
_atom_type_scat_source
C C 0.0033 0.0016 'International Tables Vol C Tables 4.2.6.8 and 6.1.1.4'
H H 0.0000 0.0000 'International Tables Vol C Tables 4.2.6.8 and 6.1.1.4'
N N 0.0061 0.0033 'International Tables Vol C Tables 4.2.6.8 and 6.1.1.4'
O O 0.0106 0.0060 'International Tables Vol C Tables 4.2.6.8 and 6.1.1.4'
S S 0.1246 0.1234 'International Tables Vol C Tables 4.2.6.8 and 6.1.1.4'

loop_
_geom_angle_atom_site_label_1
_geom_angle_atom_site_label_2
_geom_angle_atom_site_label_3
_geom_angle
_geom_angle_publ_flag
O1 S1 O2 119.25(8) yes
O1 S1 N1 107.07(7) no
O2 S1 N1 107.06(7) yes
O1 S1 C6 109.11(8) no
O2 S1 C6 108.48(8) no
N1 S1 C6 104.95(8) yes
O4 S2 O3 119.36(8) yes
O4 S2 N2 105.58(8) no
O3 S2 N2 106.90(8) no
O4 S2 C14 109.05(8) no
O3 S2 C14 108.25(8) no
N2 S2 C14 107.07(8) no
C8 N1 C22 116.56(14) no
C8 N1 S1 118.71(11) no
C22 N1 S1 112.88(11) no
C13 N2 C21 114.38(14) no
C13 N2 S2 117.94(11) no
C21 N2 S2 115.49(11) no
C30 O6 C31 115.02(14) no
C2 C1 C6 118.99(18) no
C2 C1 H1 120.5 no
C6 C1 H1 120.5 no
C1 C2 C3 121.72(18) no
C1 C2 H2 119.1 no
C3 C2 H2 119.1 no
C2 C3 C4 118.07(18) no
C2 C3 C7 120.44(18) no
C4 C3 C7 121.49(18) no
C5 C4 C3 121.47(18) no
C5 C4 H4 119.3 no
C3 C4 H4 119.3 no
C4 C5 C6 119.07(17) no
C4 C5 H5 120.5 no
C6 C5 H5 120.5 no
C1 C6 C5 120.64(17) no
C1 C6 S1 120.77(14) no
C5 C6 S1 118.55(14) no
C3 C7 H7A 109.5 no
C3 C7 H7B 109.5 no
H7A C7 H7B 109.5 no
C3 C7 H7C 109.5 no
H7A C7 H7C 109.5 no
H7B C7 H7C 109.5 no
C9 C8 C13 118.64(16) no
C9 C8 N1 119.99(16) no
C13 C8 N1 121.30(15) no
C10 C9 C8 121.01(18) no
C10 C9 H9 119.5 no
C8 C9 H9 119.5 no
C9 C10 C11 120.16(17) no
C9 C10 H10 119.9 no
C11 C10 H10 119.9 no
C12 C11 C10 119.57(17) no
C12 C11 H11 120.2 no
C10 C11 H11 120.2 no
C11 C12 C13 121.06(18) no
C11 C12 H12 119.5 no
C13 C12 H12 119.5 no
C12 C13 C8 119.25(16) no
C12 C13 N2 119.66(16) no
C8 C13 N2 121.09(15) no
C15 C14 C19 120.92(17) no
C15 C14 S2 119.69(14) no
C19 C14 S2 119.38(13) no
C16 C15 C14 119.07(17) no
C16 C15 H15 120.5 no
C14 C15 H15 120.5 no
C15 C16 C17 121.21(17) no
C15 C16 H16 119.4 no
C17 C16 H16 119.4 no
C18 C17 C16 118.45(17) no
C18 C17 C20 120.38(17) no
C16 C17 C20 121.16(17) no
C19 C18 C17 121.31(17) no
C19 C18 H18 119.3 no
C17 C18 H18 119.3 no
C18 C19 C14 119.04(17) no
C18 C19 H19 120.5 no
C14 C19 H19 120.5 no
C17 C20 H20A 109.5 no
C17 C20 H20B 109.5 no
H20A C20 H20B 109.5 no
C17 C20 H20C 109.5 no
H20A C20 H20C 109.5 no
H20B C20 H20C 109.5 no
N2 C21 C22 111.73(14) no
N2 C21 H21A 109.3 no
C22 C21 H21A 109.3 no
N2 C21 H21B 109.3 no
C22 C21 H21B 109.3 no
H21A C21 H21B 107.9 no
C23 C22 N1 117.92(16) yes
C23 C22 C21 128.83(16) yes
N1 C22 C21 113.23(14) no
C22 C23 C24 127.90(16) no
C22 C23 H23 116.1 no
C24 C23 H23 116.1 no
C25 C24 C29 117.56(16) no
C25 C24 C23 120.00(16) no
C29 C24 C23 122.26(16) no
C26 C25 C24 121.66(17) no
C26 C25 H25 119.2 no
C24 C25 H25 119.2 no
C27 C26 C25 120.19(17) no
C27 C26 H26 119.9 no
C25 C26 H26 119.9 no
C26 C27 C28 119.47(17) no
C26 C27 H27 120.3 no
C28 C27 H27 120.3 no
C27 C28 C29 121.24(17) no
C27 C28 H28 119.4 no
C29 C28 H28 119.4 no
C28 C29 C24 119.87(16) no
C28 C29 C30 119.07(16) no
C24 C29 C30 121.03(16) no
O5 C30 O6 122.04(17) no
O5 C30 C29 126.13(16) no
O6 C30 C29 111.83(15) no
O6 C31 H31A 109.5 no
O6 C31 H31B 109.5 no
H31A C31 H31B 109.5 no
O6 C31 H31C 109.5 no
H31A C31 H31C 109.5 no
H31B C31 H31C 109.5 no

loop_
_geom_bond_atom_site_label_1
_geom_bond_atom_site_label_2
_geom_bond_distance
_geom_bond_publ_flag
S1 O1 1.4267(13) yes
S1 O2 1.4279(13) yes
S1 N1 1.6967(15) yes
S1 C6 1.7547(18) yes
S2 O4 1.4309(13) yes
S2 O3 1.4314(13) yes
S2 N2 1.6731(15) no
S2 C14 1.7545(18) no
N1 C8 1.439(2) no
N1 C22 1.449(2) no
N2 C13 1.436(2) no
N2 C21 1.482(2) no
O5 C30 1.198(2) yes
O6 C30 1.346(2) no
O6 C31 1.444(2) no
C1 C2 1.381(3) no
C1 C6 1.387(3) no
C1 H1 0.9300 no
C2 C3 1.391(3) no
C2 H2 0.9300 no
C3 C4 1.392(3) no
C3 C7 1.505(3) no
C4 C5 1.380(3) no
C4 H4 0.9300 no
C5 C6 1.394(3) no
C5 H5 0.9300 no
C7 H7A 0.9600 no
C7 H7B 0.9600 no
C7 H7C 0.9600 no
C8 C9 1.398(2) no
C8 C13 1.405(3) no
C9 C10 1.380(3) no
C9 H9 0.9300 no
C10 C11 1.386(3) no
C10 H10 0.9300 no
C11 C12 1.379(3) no
C11 H11 0.9300 no
C12 C13 1.397(3) no
C12 H12 0.9300 no
C14 C15 1.387(2) no
C14 C19 1.389(3) no
C15 C16 1.383(3) no
C15 H15 0.9300 no
C16 C17 1.394(3) no
C16 H16 0.9300 no
C17 C18 1.389(3) no
C17 C20 1.505(3) no
C18 C19 1.383(3) no
C18 H18 0.9300 no
C19 H19 0.9300 no
C20 H20A 0.9600 no
C20 H20B 0.9600 no
C20 H20C 0.9600 no
C21 C22 1.506(2) no
C21 H21A 0.9700 no
C21 H21B 0.9700 no
C22 C23 1.334(2) no
C23 C24 1.472(2) no
C23 H23 0.9300 no
C24 C25 1.401(2) no
C24 C29 1.417(2) no
C25 C26 1.384(3) no
C25 H25 0.9300 no
C26 C27 1.382(3) no
C26 H26 0.9300 no
C27 C28 1.383(3) no
C27 H27 0.9300 no
C28 C29 1.392(2) no
C28 H28 0.9300 no
C29 C30 1.495(2) no
C31 H31A 0.9600 no
C31 H31B 0.9600 no
C31 H31C 0.9600 no

loop_
_geom_torsion_atom_site_label_1
_geom_torsion_atom_site_label_2
_geom_torsion_atom_site_label_3
_geom_torsion_atom_site_label_4
_geom_torsion
_geom_torsion_publ_flag
N1 C22 C23 C24 171.7(2) yes
N2 C21 C22 C23 -128.1(2) yes
C6 S1 N1 C8 84.8(2) yes
S1 N1 C22 C23 -72.5(2) yes
C14 S2 N2 C21 -77.30(10) yes

loop_
_cod_related_entry_id
_cod_related_entry_database
_cod_related_entry_code
1 ChemSpider 21378380
